data_1564870
loop_
_publ_author_name
'Zhang, Hong-Bin'
'Zhang, Xiao-Fang'
'Chai, Lan-Qin'
'Tang, Li-Jian'
'Zhang, Hong-Song'

_publ_section_title
;
 Zinc(II) and Cadmium(II) complexes containing imidazole ring: Structural,
 spectroscopic, antibacterial, DFT calculations and Hirshfeld surface
 analysis
;
_journal_name_full 'Inorganica Chimica Acta'
_journal_page_first 119610
_journal_paper_doi 10.1016/j.ica.2020.119610
_journal_volume 507
_journal_year 2020
_chemical_formula_moiety 'C26 H32 N8 O4 Zn, 2(N O3)'
_chemical_formula_sum 'C26 H32 N10 O10 Zn'
_chemical_formula_weight 709.98
_space_group_crystal_system monoclinic
_space_group_IT_number 14
_space_group_name_Hall '-P 2ybc'
_space_group_name_H-M_alt 'P 1 21/c 1'
_atom_sites_solution_hydrogens mixed
_atom_sites_solution_primary direct
_cell_angle_alpha 90
_cell_angle_beta 104.340(8)
_cell_angle_gamma 90
_cell_formula_units_Z 2
_cell_length_a 9.1318(7)
_cell_length_b 17.7920(17)
_cell_length_c 10.1461(8)
_cell_measurement_reflns_used 1476
_cell_measurement_temperature 293(2)
_cell_measurement_theta_max 24.0940
_cell_measurement_theta_min 3.6430
_cell_volume 1597.1(2)
_computing_cell_refinement
;
CrysAlisPro, Agilent Technologies,
Version 1.171.36.28 (release 01-02-2013 CrysAlis171 .NET)
(compiled Feb  1 2013,16:14:44)
;
_computing_data_collection
;
CrysAlisPro, Agilent Technologies,
Version 1.171.36.28 (release 01-02-2013 CrysAlis171 .NET)
(compiled Feb  1 2013,16:14:44)
;
_computing_data_reduction
;
CrysAlisPro, Agilent Technologies,
Version 1.171.36.28 (release 01-02-2013 CrysAlis171 .NET)
(compiled Feb  1 2013,16:14:44)
;
_computing_molecular_graphics 'Olex2 1.3 (Dolomanov et al., 2009)'
_computing_publication_material 'Olex2 1.3 (Dolomanov et al., 2009)'
_computing_structure_refinement 'SHELXL 2018/3 (Sheldrick, 2015)'
_computing_structure_solution 'SHELXS  (Sheldrick, 2008)'
_diffrn_ambient_temperature 293(2)
_diffrn_detector_area_resol_mean 16.0733
_diffrn_measured_fraction_theta_full 0.998
_diffrn_measured_fraction_theta_max 0.998
_diffrn_measurement_details
;
#__ type_ start__ end____ width___ exp.time_
  1 omega   -9.00   24.00   1.0000    2.0000
omega____ theta____ kappa____ phi______ frames
    -      -19.4273  -99.0000   60.0000 33

#__ type_ start__ end____ width___ exp.time_
  2 omega  -11.00   23.00   1.0000    2.0000
omega____ theta____ kappa____ phi______ frames
    -      -19.4273  -99.0000 -120.0000 34

#__ type_ start__ end____ width___ exp.time_
  3 omega   37.00   71.00   1.0000    2.0000
omega____ theta____ kappa____ phi______ frames
    -       22.7867  178.0000 -180.0000 34

#__ type_ start__ end____ width___ exp.time_
  4 omega  -40.00   98.00   1.0000    2.0000
omega____ theta____ kappa____ phi______ frames
    -       22.7867   19.0000  -60.0000 138
;
_diffrn_measurement_device_type 'SuperNova, Dual, Cu at zero, Eos'
_diffrn_measurement_method '\w scans'
_diffrn_orient_matrix_UB_11 -0.0079876000
_diffrn_orient_matrix_UB_12 -0.0369748000
_diffrn_orient_matrix_UB_13 0.0233622000
_diffrn_orient_matrix_UB_21 -0.0272177000
_diffrn_orient_matrix_UB_22 -0.0122591000
_diffrn_orient_matrix_UB_23 -0.0682081000
_diffrn_orient_matrix_UB_31 0.0750170000
_diffrn_orient_matrix_UB_32 -0.0083792000
_diffrn_orient_matrix_UB_33 -0.0031587000
_diffrn_radiation_monochromator mirror
_diffrn_radiation_type 'Mo K\a'
_diffrn_radiation_wavelength 0.71073
_diffrn_reflns_av_R_equivalents 0.0419
_diffrn_reflns_av_unetI/netI 0.0678
_diffrn_reflns_Laue_measured_fraction_full 0.998
_diffrn_reflns_Laue_measured_fraction_max 0.998
_diffrn_reflns_limit_h_max 6
_diffrn_reflns_limit_h_min -11
_diffrn_reflns_limit_k_max 12
_diffrn_reflns_limit_k_min -21
_diffrn_reflns_limit_l_max 11
_diffrn_reflns_limit_l_min -12
_diffrn_reflns_number 6165
_diffrn_reflns_point_group_measured_fraction_full 0.998
_diffrn_reflns_point_group_measured_fraction_max 0.998
_diffrn_reflns_theta_full 25.242
_diffrn_reflns_theta_max 26.012
_diffrn_reflns_theta_min 3.533
_diffrn_source 'SuperNova (Mo) X-ray Source'
_exptl_absorpt_coefficient_mu 0.839
_exptl_absorpt_correction_T_max 1.00000
_exptl_absorpt_correction_T_min 0.19492
_exptl_absorpt_correction_type multi-scan
_exptl_absorpt_process_details
;
CrysAlisPro, Agilent Technologies,
Version 1.171.36.28 (release 01-02-2013 CrysAlis171 .NET)
(compiled Feb  1 2013,16:14:44)
Empirical absorption correction using spherical harmonics,
 implemented in SCALE3 ABSPACK scaling algorithm.
;
_exptl_crystal_colour 'clear light colourless'
_exptl_crystal_colour_lustre clear
_exptl_crystal_colour_modifier light
_exptl_crystal_colour_primary colourless
_exptl_crystal_density_diffrn 1.476
_exptl_crystal_description block
_exptl_crystal_F_000 736
_exptl_crystal_size_max 0.2
_exptl_crystal_size_mid 0.18
_exptl_crystal_size_min 0.15
_refine_diff_density_max 0.432
_refine_diff_density_min -0.491
_refine_diff_density_rms 0.065
_refine_ls_extinction_coef .
_refine_ls_extinction_method none
_refine_ls_goodness_of_fit_ref 1.044
_refine_ls_hydrogen_treatment constr
_refine_ls_matrix_type full
_refine_ls_number_parameters 217
_refine_ls_number_reflns 3148
_refine_ls_number_restraints 0
_refine_ls_restrained_S_all 1.044
_refine_ls_R_factor_all 0.0781
_refine_ls_R_factor_gt 0.0483
_refine_ls_shift/su_max 0.000
_refine_ls_shift/su_mean 0.000
_refine_ls_structure_factor_coef Fsqd
_refine_ls_weighting_details 'w=1/[\s^2^(Fo^2^)+(0.0480P)^2^+0.0437P] where P=(Fo^2^+2Fc^2^)/3'
_refine_ls_weighting_scheme calc
_refine_ls_wR_factor_gt 0.1027
_refine_ls_wR_factor_ref 0.1222
_reflns_Friedel_coverage 0.000
_reflns_Friedel_fraction_full .
_reflns_Friedel_fraction_max .
_reflns_number_gt 2233
_reflns_number_total 3148
_reflns_threshold_expression 'I > 2\s(I)'
_cod_data_source_file ICA-2020-507-119610.cif
_cod_data_source_block zhb-2
_cod_database_code 1564870
_shelx_space_group_comment
;
The symmetry employed for this shelxl refinement is uniquely defined
by the following loop, which should always be used as a source of
symmetry information in preference to the above space-group names.
They are only intended as comments.
;
_reflns_odcompleteness_completeness 99.70
_reflns_odcompleteness_iscentric 1
_reflns_odcompleteness_theta 26.32
_olex2_refinement_description
;
1. Fixed Uiso
 At 1.2 times of:
  All C(H) groups, All N(H) groups
 At 1.5 times of:
  All C(H,H,H) groups, All O(H) groups
2.a Riding coordinates:
 N4(H4)
2.b Ternary CH refined with riding coordinates:
 C9(H9)
2.c Aromatic/amide H refined with riding coordinates:
 N2(H2), C2(H2A), C3(H3), C4(H4A), C5(H5), C11(H11), C12(H12)
2.d Idealised Me refined as rotating group:
 C8(H8A,H8B,H8C), C13(H13A,H13B,H13C)
2.e Idealised tetrahedral OH refined as rotating group:
 O2(H2B)
;

loop_
_space_group_symop_operation_xyz
'x, y, z'
'-x, y+1/2, -z+1/2'
'-x, -y, -z'
'x, -y-1/2, z-1/2'

loop_
_atom_site_label
_atom_site_type_symbol
_atom_site_fract_x
_atom_site_fract_y
_atom_site_fract_z
_atom_site_U_iso_or_equiv
_atom_site_adp_type
_atom_site_occupancy
_atom_site_site_symmetry_order
_atom_site_calc_flag
_atom_site_refinement_flags_posn
_atom_site_refinement_flags_adp
_atom_site_refinement_flags_occupancy
_atom_site_disorder_assembly
_atom_site_disorder_group
Zn1 Zn 0.000000 0.500000 0.000000 0.03643(18) Uani 1 2 d S . P . .
O1 O 0.2333(2) 0.50622(12) -0.0044(2) 0.0417(6) Uani 1 1 d . . . . .
N1 N 0.0392(3) 0.55971(14) 0.1767(2) 0.0348(6) Uani 1 1 d . . . . .
N2 N 0.0415(3) 0.60755(15) 0.3748(3) 0.0463(7) Uani 1 1 d . . . . .
H2 H 0.014608 0.617375 0.448447 0.056 Uiso 1 1 calc R U . . .
N3 N 0.3246(3) 0.53887(14) 0.1028(3) 0.0359(6) Uani 1 1 d . . . . .
N4 N 0.4057(3) 0.65914(14) 0.1923(3) 0.0430(7) Uani 1 1 d . . . . .
H4 H 0.381512 0.703959 0.210644 0.052 Uiso 1 1 d R U . . .
C1 C 0.5085(3) 0.62787(19) 0.3024(3) 0.0413(8) Uani 1 1 d . . . . .
C2 C 0.5948(4) 0.6697(2) 0.4079(4) 0.0591(10) Uani 1 1 d . . . . .
H2A H 0.583433 0.721660 0.408518 0.071 Uiso 1 1 calc R U . . .
C3 C 0.6982(4) 0.6346(3) 0.5130(4) 0.0654(11) Uani 1 1 d . . . . .
H3 H 0.755325 0.663006 0.584393 0.078 Uiso 1 1 calc R U . . .
C4 C 0.7166(4) 0.5578(3) 0.5119(4) 0.0589(10) Uani 1 1 d . . . . .
H4A H 0.785767 0.534543 0.582970 0.071 Uiso 1 1 calc R U . . .
C5 C 0.6338(4) 0.5154(2) 0.4068(4) 0.0487(9) Uani 1 1 d . . . . .
H5 H 0.648020 0.463613 0.406825 0.058 Uiso 1 1 calc R U . . .
C6 C 0.5280(3) 0.54915(19) 0.2994(3) 0.0377(7) Uani 1 1 d . . . . .
C7 C 0.4405(3) 0.50688(17) 0.1833(3) 0.0381(8) Uani 1 1 d . . . . .
C8 C 0.4794(4) 0.42871(19) 0.1537(4) 0.0569(10) Uani 1 1 d . . . . .
H8A H 0.585148 0.425801 0.156578 0.085 Uiso 1 1 calc R U . . .
H8B H 0.421238 0.414443 0.064830 0.085 Uiso 1 1 calc R U . . .
H8C H 0.457000 0.395322 0.220371 0.085 Uiso 1 1 calc R U . . .
C9 C 0.2747(3) 0.61574(16) 0.1313(3) 0.0339(7) Uani 1 1 d . . . . .
H9 H 0.222778 0.639351 0.045161 0.041 Uiso 1 1 calc R U . . .
C10 C 0.1641(3) 0.60588(16) 0.2177(3) 0.0327(7) Uani 1 1 d . . . . .
C11 C 0.1656(4) 0.63521(18) 0.3407(3) 0.0421(8) Uani 1 1 d . . . . .
H11 H 0.237235 0.667802 0.391730 0.051 Uiso 1 1 calc R U . . .
C12 C -0.0316(4) 0.56267(19) 0.2753(3) 0.0438(8) Uani 1 1 d . . . . .
H12 H -0.120290 0.536955 0.275186 0.053 Uiso 1 1 calc R U . . .
O2 O -0.0573(3) 0.60541(12) -0.1185(2) 0.0487(6) Uani 1 1 d . . . . .
H2B H -0.006311 0.612842 -0.173403 0.073 Uiso 1 1 calc R U . . .
C13 C -0.1031(4) 0.6752(2) -0.0746(4) 0.0636(11) Uani 1 1 d . . . . .
H13A H -0.155047 0.666741 -0.004474 0.095 Uiso 1 1 calc R U . . .
H13B H -0.169462 0.700281 -0.150012 0.095 Uiso 1 1 calc R U . . .
H13C H -0.015735 0.706008 -0.039564 0.095 Uiso 1 1 calc R U . . .
O3 O 0.7446(4) 0.30275(16) 0.3730(3) 0.0780(9) Uani 1 1 d . . . . .
O4 O 0.7721(3) 0.30898(14) 0.1702(2) 0.0600(7) Uani 1 1 d . . . . .
O5 O 0.9301(3) 0.36603(16) 0.3333(2) 0.0657(8) Uani 1 1 d . . . . .
N5 N 0.8160(3) 0.32494(15) 0.2918(3) 0.0445(7) Uani 1 1 d . . . . .

loop_
_atom_site_aniso_label
_atom_site_aniso_U_11
_atom_site_aniso_U_22
_atom_site_aniso_U_33
_atom_site_aniso_U_23
_atom_site_aniso_U_13
_atom_site_aniso_U_12
Zn1 0.0334(3) 0.0466(3) 0.0287(3) -0.0090(3) 0.0065(2) -0.0039(3)
O1 0.0333(12) 0.0575(14) 0.0342(12) -0.0136(12) 0.0084(10) -0.0065(11)
N1 0.0320(13) 0.0461(14) 0.0257(13) -0.0043(12) 0.0060(11) -0.0024(13)
N2 0.0598(17) 0.0511(16) 0.0326(15) -0.0074(14) 0.0201(14) -0.0015(15)
N3 0.0322(14) 0.0431(15) 0.0338(15) -0.0025(13) 0.0108(12) -0.0044(13)
N4 0.0392(15) 0.0371(14) 0.0488(17) 0.0020(14) 0.0031(13) -0.0046(13)
C1 0.0321(17) 0.0475(18) 0.041(2) 0.0032(17) 0.0032(15) -0.0067(16)
C2 0.047(2) 0.058(2) 0.065(3) -0.005(2) 0.0002(19) -0.011(2)
C3 0.043(2) 0.092(3) 0.052(2) -0.009(3) -0.0058(18) -0.013(2)
C4 0.040(2) 0.084(3) 0.045(2) 0.006(2) -0.0036(17) 0.002(2)
C5 0.0360(19) 0.061(2) 0.049(2) 0.0118(19) 0.0109(17) 0.0054(18)
C6 0.0241(15) 0.0504(19) 0.0382(18) 0.0080(17) 0.0068(13) 0.0002(16)
C7 0.0293(16) 0.0431(17) 0.044(2) 0.0079(17) 0.0132(15) 0.0038(16)
C8 0.052(2) 0.053(2) 0.067(3) -0.006(2) 0.0172(19) 0.0102(19)
C9 0.0304(16) 0.0364(16) 0.0313(17) 0.0040(15) 0.0007(13) 0.0003(15)
C10 0.0311(16) 0.0348(15) 0.0300(16) 0.0015(14) 0.0032(13) 0.0034(14)
C11 0.051(2) 0.0426(17) 0.0310(18) -0.0061(16) 0.0064(15) -0.0035(17)
C12 0.0447(19) 0.0508(19) 0.0390(19) -0.0055(17) 0.0160(16) -0.0054(17)
O2 0.0571(15) 0.0489(13) 0.0437(14) 0.0070(12) 0.0195(11) 0.0068(12)
C13 0.063(2) 0.055(2) 0.074(3) 0.005(2) 0.019(2) 0.014(2)
O3 0.115(2) 0.0800(18) 0.0500(17) -0.0193(16) 0.0406(17) -0.0473(18)
O4 0.0881(19) 0.0559(15) 0.0338(14) -0.0042(13) 0.0110(13) -0.0027(14)
O5 0.0697(17) 0.0816(18) 0.0476(16) -0.0148(15) 0.0177(13) -0.0333(16)
N5 0.0603(19) 0.0378(15) 0.0373(17) -0.0042(14) 0.0157(15) 0.0016(15)

loop_
_atom_type_symbol
_atom_type_description
_atom_type_scat_dispersion_real
_atom_type_scat_dispersion_imag
_atom_type_scat_source
C C 0.0033 0.0016 'International Tables Vol C Tables 4.2.6.8 and 6.1.1.4'
H H 0.0000 0.0000 'International Tables Vol C Tables 4.2.6.8 and 6.1.1.4'
N N 0.0061 0.0033 'International Tables Vol C Tables 4.2.6.8 and 6.1.1.4'
O O 0.0106 0.0060 'International Tables Vol C Tables 4.2.6.8 and 6.1.1.4'
Zn Zn 0.2839 1.4301 'International Tables Vol C Tables 4.2.6.8 and 6.1.1.4'

loop_
_geom_angle_atom_site_label_1
_geom_angle_atom_site_label_2
_geom_angle_atom_site_label_3
_geom_angle
_geom_angle_site_symmetry_1
_geom_angle_site_symmetry_3
O1 Zn1 O1 180.0 3_565 .
O1 Zn1 O2 92.70(8) 3_565 3_565
O1 Zn1 O2 87.30(8) . 3_565
N1 Zn1 O1 88.15(8) 3_565 .
N1 Zn1 O1 91.85(8) 3_565 3_565
N1 Zn1 O1 91.85(8) . .
N1 Zn1 O1 88.15(8) . 3_565
N1 Zn1 N1 180.0 3_565 .
N1 Zn1 O2 89.85(9) . 3_565
N1 Zn1 O2 90.15(9) 3_565 3_565
N3 O1 Zn1 115.52(15) . .
C10 N1 Zn1 121.76(18) . .
C12 N1 Zn1 132.5(2) . .
C12 N1 C10 105.7(3) . .
C11 N2 H2 125.7 . .
C12 N2 H2 125.7 . .
C12 N2 C11 108.5(2) . .
O1 N3 C9 113.6(2) . .
C7 N3 O1 124.9(3) . .
C7 N3 C9 121.3(3) . .
C1 N4 H4 110.9 . .
C1 N4 C9 117.3(2) . .
C9 N4 H4 111.2 . .
N4 C1 C6 116.4(3) . .
C2 C1 N4 123.5(3) . .
C2 C1 C6 120.0(3) . .
C1 C2 H2A 119.9 . .
C1 C2 C3 120.2(4) . .
C3 C2 H2A 119.9 . .
C2 C3 H3 119.9 . .
C4 C3 C2 120.1(4) . .
C4 C3 H3 119.9 . .
C3 C4 H4A 119.7 . .
C5 C4 C3 120.5(4) . .
C5 C4 H4A 119.7 . .
C4 C5 H5 119.7 . .
C4 C5 C6 120.7(3) . .
C6 C5 H5 119.7 . .
C1 C6 C7 118.8(3) . .
C5 C6 C1 118.4(3) . .
C5 C6 C7 122.8(3) . .
N3 C7 C6 118.7(3) . .
N3 C7 C8 118.8(3) . .
C6 C7 C8 122.4(3) . .
C7 C8 H8A 109.5 . .
C7 C8 H8B 109.5 . .
C7 C8 H8C 109.5 . .
H8A C8 H8B 109.5 . .
H8A C8 H8C 109.5 . .
H8B C8 H8C 109.5 . .
N3 C9 H9 108.9 . .
N3 C9 C10 106.7(2) . .
N4 C9 N3 108.4(2) . .
N4 C9 H9 108.9 . .
N4 C9 C10 115.0(2) . .
C10 C9 H9 108.9 . .
N1 C10 C9 121.1(2) . .
C11 C10 N1 109.1(3) . .
C11 C10 C9 129.8(3) . .
N2 C11 H11 126.9 . .
C10 C11 N2 106.1(3) . .
C10 C11 H11 126.9 . .
N1 C12 N2 110.6(3) . .
N1 C12 H12 124.7 . .
N2 C12 H12 124.7 . .
C13 O2 H2B 109.5 . .
O2 C13 H13A 109.5 . .
O2 C13 H13B 109.5 . .
O2 C13 H13C 109.5 . .
H13A C13 H13B 109.5 . .
H13A C13 H13C 109.5 . .
H13B C13 H13C 109.5 . .
O3 N5 O5 119.6(3) . .
O4 N5 O3 120.0(3) . .
O4 N5 O5 120.4(3) . .

loop_
_geom_bond_atom_site_label_1
_geom_bond_atom_site_label_2
_geom_bond_distance
_geom_bond_site_symmetry_2
Zn1 O1 2.144(2) 3_565
Zn1 O1 2.145(2) .
Zn1 N1 2.038(2) 3_565
Zn1 N1 2.038(2) .
Zn1 O2 2.219(2) 3_565
O1 N3 1.329(3) .
N1 C10 1.383(4) .
N1 C12 1.320(3) .
N2 H2 0.8600 .
N2 C11 1.357(4) .
N2 C12 1.330(4) .
N3 C7 1.298(4) .
N3 C9 1.492(4) .
N4 H4 0.8601 .
N4 C1 1.385(4) .
N4 C9 1.429(4) .
C1 C2 1.380(5) .
C1 C6 1.413(5) .
C2 H2A 0.9300 .
C2 C3 1.385(5) .
C3 H3 0.9300 .
C3 C4 1.378(6) .
C4 H4A 0.9300 .
C4 C5 1.371(5) .
C5 H5 0.9300 .
C5 C6 1.400(4) .
C6 C7 1.458(4) .
C7 C8 1.485(4) .
C8 H8A 0.9600 .
C8 H8B 0.9600 .
C8 H8C 0.9600 .
C9 H9 0.9800 .
C9 C10 1.503(4) .
C10 C11 1.349(4) .
C11 H11 0.9300 .
C12 H12 0.9300 .
O2 H2B 0.8200 .
O2 C13 1.418(4) .
C13 H13A 0.9600 .
C13 H13B 0.9600 .
C13 H13C 0.9600 .
O3 N5 1.235(3) .
O4 N5 1.232(3) .
O5 N5 1.257(3) .

loop_
_geom_torsion_atom_site_label_1
_geom_torsion_atom_site_label_2
_geom_torsion_atom_site_label_3
_geom_torsion_atom_site_label_4
_geom_torsion
_geom_torsion_site_symmetry_1
_geom_torsion_site_symmetry_2
_geom_torsion_site_symmetry_3
_geom_torsion_site_symmetry_4
Zn1 O1 N3 C7 120.7(3) . . . .
Zn1 O1 N3 C9 -54.4(3) . . . .
Zn1 N1 C10 C9 1.7(4) . . . .
Zn1 N1 C10 C11 -176.9(2) . . . .
Zn1 N1 C12 N2 176.7(2) . . . .
O1 N3 C7 C6 -178.2(2) . . . .
O1 N3 C7 C8 1.9(4) . . . .
O1 N3 C9 N4 -149.9(2) . . . .
O1 N3 C9 C10 85.7(3) . . . .
N1 C10 C11 N2 -0.4(3) . . . .
N3 C9 C10 N1 -53.9(3) . . . .
N3 C9 C10 C11 124.4(3) . . . .
N4 C1 C2 C3 -178.3(3) . . . .
N4 C1 C6 C5 178.3(3) . . . .
N4 C1 C6 C7 -0.1(4) . . . .
N4 C9 C10 N1 -174.2(2) . . . .
N4 C9 C10 C11 4.1(4) . . . .
C1 N4 C9 N3 -50.6(3) . . . .
C1 N4 C9 C10 68.8(3) . . . .
C1 C2 C3 C4 0.7(6) . . . .
C1 C6 C7 N3 -15.5(4) . . . .
C1 C6 C7 C8 164.4(3) . . . .
C2 C1 C6 C5 1.3(5) . . . .
C2 C1 C6 C7 -177.0(3) . . . .
C2 C3 C4 C5 0.4(6) . . . .
C3 C4 C5 C6 -0.6(5) . . . .
C4 C5 C6 C1 -0.2(5) . . . .
C4 C5 C6 C7 178.1(3) . . . .
C5 C6 C7 N3 166.2(3) . . . .
C5 C6 C7 C8 -13.9(5) . . . .
C6 C1 C2 C3 -1.6(5) . . . .
C7 N3 C9 N4 34.8(3) . . . .
C7 N3 C9 C10 -89.6(3) . . . .
C9 N3 C7 C6 -3.5(4) . . . .
C9 N3 C7 C8 176.6(3) . . . .
C9 N4 C1 C2 -148.2(3) . . . .
C9 N4 C1 C6 34.9(4) . . . .
C9 C10 C11 N2 -178.8(3) . . . .
C10 N1 C12 N2 -0.1(4) . . . .
C11 N2 C12 N1 -0.1(4) . . . .
C12 N1 C10 C9 178.9(3) . . . .
C12 N1 C10 C11 0.3(3) . . . .
C12 N2 C11 C10 0.3(4) . . . .
